data_4081516
loop_
_publ_author_name
'Schweinfurth, David'
'B\"uttner, Nadin'
'Hohloch, Stephan'
'Deibel, Naina'
'Klein, Johannes'
'Sarkar, Biprajit'

_publ_section_title
;
 Heterobimetallic Cu--dppf (dppf =
 1,1&#x2032;-Bis(diphenylphosphino)ferrocene) Complexes with
 &#x201C;Click&#x201D; Derived Ligands: A Combined Structural,
 Electrochemical, Spectroelectrochemical, and Theoretical Study
;
_journal_issue 20
_journal_name_full Organometallics
_journal_page_first 5834
_journal_paper_doi 10.1021/om400429f
_journal_volume 32
_journal_year 2013
_chemical_formula_sum 'C18 H16 N6 S2'
_chemical_formula_weight 380.49
_chemical_name_systematic
;
 ?
;
_space_group_IT_number 14
_symmetry_cell_setting monoclinic
_symmetry_space_group_name_Hall '-P 2yn'
_symmetry_space_group_name_H-M 'P 1 21/n 1'
_atom_sites_solution_hydrogens geom
_atom_sites_solution_primary direct
_atom_sites_solution_secondary difmap
_audit_creation_method SHELXL-97
_cell_angle_alpha 90.00
_cell_angle_beta 93.830(10)
_cell_angle_gamma 90.00
_cell_formula_units_Z 2
_cell_length_a 3.9494(17)
_cell_length_b 13.228(6)
_cell_length_c 16.541(7)
_cell_measurement_reflns_used 2533
_cell_measurement_temperature 133(2)
_cell_measurement_theta_max 30
_cell_measurement_theta_min 2
_cell_volume 862.2(7)
_computing_structure_refinement 'SHELXL-97 (Sheldrick, 2008)'
_diffrn_ambient_temperature 133(2)
_diffrn_measured_fraction_theta_full 0.955
_diffrn_measured_fraction_theta_max 0.955
_diffrn_measurement_device_type 'Bruker Smart AXS'
_diffrn_measurement_method 'omega scans'
_diffrn_radiation_monochromator graphite
_diffrn_radiation_source 'fine-focus sealed tube'
_diffrn_radiation_type MoK\a
_diffrn_radiation_wavelength 0.71073
_diffrn_reflns_av_R_equivalents 0.0207
_diffrn_reflns_av_sigmaI/netI 0.0184
_diffrn_reflns_limit_h_max 5
_diffrn_reflns_limit_h_min -5
_diffrn_reflns_limit_k_max 15
_diffrn_reflns_limit_k_min -18
_diffrn_reflns_limit_l_max 23
_diffrn_reflns_limit_l_min -23
_diffrn_reflns_number 10801
_diffrn_reflns_theta_full 30.55
_diffrn_reflns_theta_max 30.55
_diffrn_reflns_theta_min 1.97
_exptl_absorpt_coefficient_mu 0.324
_exptl_absorpt_correction_T_max 0.862
_exptl_absorpt_correction_T_min 0.803
_exptl_absorpt_correction_type multi-scan
_exptl_absorpt_process_details 'Blessing, 1995'
_exptl_crystal_colour colourless
_exptl_crystal_density_diffrn 1.466
_exptl_crystal_density_method 'not measured'
_exptl_crystal_description needle
_exptl_crystal_F_000 396
_exptl_crystal_size_max 0.6
_exptl_crystal_size_mid 0.12
_exptl_crystal_size_min 0.10
_refine_diff_density_max 0.450
_refine_diff_density_min -0.257
_refine_diff_density_rms 0.060
_refine_ls_extinction_method none
_refine_ls_goodness_of_fit_ref 1.094
_refine_ls_hydrogen_treatment constr
_refine_ls_matrix_type full
_refine_ls_number_parameters 119
_refine_ls_number_reflns 2533
_refine_ls_number_restraints 0
_refine_ls_restrained_S_all 1.094
_refine_ls_R_factor_all 0.0401
_refine_ls_R_factor_gt 0.0336
_refine_ls_shift/su_max 0.001
_refine_ls_shift/su_mean 0.000
_refine_ls_structure_factor_coef Fsqd
_refine_ls_weighting_details 'calc w=1/[\s^2^(Fo^2^)+(0.0362P)^2^+0.4809P] where P=(Fo^2^+2Fc^2^)/3'
_refine_ls_weighting_scheme calc
_refine_ls_wR_factor_gt 0.0819
_refine_ls_wR_factor_ref 0.0852
_reflns_number_gt 2192
_reflns_number_total 2533
_reflns_threshold_expression >2\s(I)
_cod_data_source_file om400429f_si_002.cif
_cod_data_source_block nb1
_cod_original_cell_volume 862.2(6)
_cod_original_sg_symbol_H-M P2(1)/n
_cod_database_code 4081516

loop_
_symmetry_equiv_pos_as_xyz
'x, y, z'
'-x+1/2, y+1/2, -z+1/2'
'-x, -y, -z'
'x-1/2, -y-1/2, z-1/2'

loop_
_atom_site_label
_atom_site_type_symbol
_atom_site_fract_x
_atom_site_fract_y
_atom_site_fract_z
_atom_site_U_iso_or_equiv
_atom_site_adp_type
_atom_site_occupancy
_atom_site_symmetry_multiplicity
_atom_site_calc_flag
_atom_site_refinement_flags
S1 S 0.20160(8) 0.30895(2) 0.268740(18) 0.01658(9) Uani 1 1 d .
C1 C -0.1027(3) 0.39077(9) 0.42621(7) 0.0164(2) Uani 1 1 d .
H1 H -0.2450 0.4132 0.3812 0.020 Uiso 1 1 calc R
C2 C 0.0251(3) 0.44674(9) 0.49119(7) 0.0157(2) Uani 1 1 d .
C3 C -0.0427(3) 0.20538(9) 0.39519(7) 0.0153(2) Uani 1 1 d .
C4 C -0.1746(4) 0.12276(9) 0.43438(8) 0.0199(3) Uani 1 1 d .
H4 H -0.2228 0.1276 0.4898 0.024 Uiso 1 1 calc R
C5 C -0.2355(4) 0.03311(10) 0.39230(9) 0.0231(3) Uani 1 1 d .
H5 H -0.3225 -0.0241 0.4188 0.028 Uiso 1 1 calc R
C6 C -0.1683(4) 0.02774(10) 0.31114(9) 0.0219(3) Uani 1 1 d .
H6 H -0.2139 -0.0332 0.2820 0.026 Uiso 1 1 calc R
C7 C -0.0355(3) 0.11016(9) 0.27181(8) 0.0188(3) Uani 1 1 d .
H7 H 0.0102 0.1049 0.2163 0.023 Uiso 1 1 calc R
C8 C 0.0316(3) 0.20092(9) 0.31346(7) 0.0145(2) Uani 1 1 d .
C9 C 0.3078(4) 0.26378(11) 0.17117(8) 0.0223(3) Uani 1 1 d .
H9A H 0.4553 0.2044 0.1781 0.034 Uiso 1 1 calc R
H9B H 0.4263 0.3171 0.1431 0.034 Uiso 1 1 calc R
H9C H 0.0997 0.2452 0.1390 0.034 Uiso 1 1 calc R
N3 N 0.0197(3) 0.29635(7) 0.44081(6) 0.0151(2) Uani 1 1 d .
N2 N 0.2137(3) 0.29332(8) 0.51161(6) 0.0185(2) Uani 1 1 d .
N1 N 0.2166(3) 0.38518(8) 0.54205(6) 0.0190(2) Uani 1 1 d .

loop_
_atom_site_aniso_label
_atom_site_aniso_U_11
_atom_site_aniso_U_22
_atom_site_aniso_U_33
_atom_site_aniso_U_23
_atom_site_aniso_U_13
_atom_site_aniso_U_12
S1 0.02022(17) 0.01555(14) 0.01414(14) -0.00103(10) 0.00243(11) -0.00078(11)
C1 0.0194(6) 0.0153(5) 0.0142(5) -0.0013(4) 0.0000(5) 0.0016(4)
C2 0.0173(6) 0.0167(5) 0.0132(5) -0.0008(4) 0.0031(5) -0.0008(4)
C3 0.0164(6) 0.0136(5) 0.0156(5) -0.0014(4) -0.0005(5) 0.0009(4)
C4 0.0222(7) 0.0178(6) 0.0196(6) 0.0016(4) 0.0014(5) -0.0010(5)
C5 0.0244(7) 0.0165(6) 0.0282(7) 0.0023(5) 0.0011(6) -0.0030(5)
C6 0.0228(7) 0.0144(5) 0.0278(7) -0.0042(5) -0.0033(5) -0.0004(5)
C7 0.0207(6) 0.0171(5) 0.0180(6) -0.0039(4) -0.0020(5) 0.0016(5)
C8 0.0144(6) 0.0137(5) 0.0150(5) -0.0006(4) -0.0011(4) 0.0009(4)
C9 0.0254(7) 0.0277(6) 0.0141(6) -0.0027(5) 0.0026(5) -0.0011(5)
N3 0.0180(5) 0.0155(5) 0.0116(4) -0.0012(3) -0.0002(4) -0.0001(4)
N2 0.0237(6) 0.0184(5) 0.0129(5) -0.0002(4) -0.0017(4) 0.0007(4)
N1 0.0244(6) 0.0184(5) 0.0140(5) -0.0011(4) -0.0004(4) -0.0002(4)

loop_
_atom_type_symbol
_atom_type_description
_atom_type_scat_dispersion_real
_atom_type_scat_dispersion_imag
_atom_type_scat_source
C C 0.0033 0.0016 'International Tables Vol C Tables 4.2.6.8 and 6.1.1.4'
H H 0.0000 0.0000 'International Tables Vol C Tables 4.2.6.8 and 6.1.1.4'
N N 0.0061 0.0033 'International Tables Vol C Tables 4.2.6.8 and 6.1.1.4'
S S 0.1246 0.1234 'International Tables Vol C Tables 4.2.6.8 and 6.1.1.4'

loop_
_geom_angle_atom_site_label_1
_geom_angle_atom_site_label_2
_geom_angle_atom_site_label_3
_geom_angle
_geom_angle_site_symmetry_3
C8 S1 C9 103.04(7) .
N3 C1 C2 104.44(11) .
N1 C2 C1 108.71(11) .
N1 C2 C2 122.15(15) 3_566
C1 C2 C2 129.14(15) 3_566
C4 C3 C8 121.69(11) .
C4 C3 N3 118.12(11) .
C8 C3 N3 120.19(10) .
C5 C4 C3 119.73(12) .
C6 C5 C4 119.40(12) .
C5 C6 C7 121.01(12) .
C6 C7 C8 120.46(12) .
C7 C8 C3 117.70(11) .
C7 C8 S1 123.60(10) .
C3 C8 S1 118.69(9) .
C1 N3 N2 110.81(10) .
C1 N3 C3 129.30(11) .
N2 N3 C3 119.81(10) .
N1 N2 N3 107.04(10) .
N2 N1 C2 109.00(11) .

loop_
_geom_bond_atom_site_label_1
_geom_bond_atom_site_label_2
_geom_bond_distance
_geom_bond_site_symmetry_2
S1 C8 1.7624(13) .
S1 C9 1.7968(14) .
C1 N3 1.3551(16) .
C1 C2 1.3732(18) .
C2 N1 1.3631(17) .
C2 C2 1.455(2) 3_566
C3 C4 1.3897(17) .
C3 C8 1.4037(17) .
C3 N3 1.4329(16) .
C4 C5 1.3880(19) .
C5 C6 1.388(2) .
C6 C7 1.3903(19) .
C7 C8 1.4005(17) .
N3 N2 1.3567(16) .
N2 N1 1.3150(15) .
